data_7700462
loop_
_publ_author_name
'Hager, Laura A.'
'Mokesch, Stephan'
'Kieler, Claudia'
'Alonso-de Castro, Silvia'
'Baier, Dina'
'Roller, Alexander'
'Kandioller, Wolfgang'
'Keppler, Bernhard K.'
'Berger, Walter'
'Salassa, Luca'
'Terenzi, Alessio'

_publ_section_title
;
 Ruthenium-arene complexes bearing naphthyl-substituted
 1,3-dioxoindan-2-carboxamides ligands for G-quadruplex DNA recognition.
;
_journal_issue 32
_journal_name_full 'Dalton transactions (Cambridge, England : 2003)'
_journal_page_first 12040
_journal_page_last 12049
_journal_paper_doi 10.1039/c9dt02078k
_journal_volume 48
_journal_year 2019
_chemical_formula_moiety 'C36 H33 N2 O3 Ru, F6 P'
_chemical_formula_sum 'C36 H33 F6 N2 O3 P Ru'
_chemical_formula_weight 787.68
_chemical_name_systematic
'[(kN2-Pyridine)(1,3-dioxo-kO1-1,3-dihydro-2H-inden-2-ylidene)((2-(naphthalen-1-yl)methyl)amino)methanolato-kO2)](c6-p-cymene)ruthenium(II)'
_space_group_crystal_system monoclinic
_space_group_IT_number 14
_space_group_name_Hall '-P 2yn'
_space_group_name_H-M_alt 'P 1 21/n 1'
_symmetry_space_group_name_Hall '-P 2yn'
_symmetry_space_group_name_H-M 'P 1 21/n 1'
_atom_sites_solution_hydrogens geom
_atom_sites_solution_primary iterative
_audit_creation_date 2018-09-27
_audit_creation_method
;
Olex2 1.2
(compiled 2018.05.29 svn.r3508 for OlexSys, GUI svn.r5506)
;
_audit_update_record
;
2019-05-16 deposited with the CCDC.    2019-07-04 downloaded from the CCDC.
;
_cell_angle_alpha 90
_cell_angle_beta 109.345(2)
_cell_angle_gamma 90
_cell_formula_units_Z 4
_cell_length_a 13.8315(10)
_cell_length_b 15.1456(7)
_cell_length_c 16.7083(11)
_cell_measurement_reflns_used 2954
_cell_measurement_temperature 100.0
_cell_measurement_theta_max 24.404
_cell_measurement_theta_min 2.333
_cell_volume 3302.5(4)
_computing_cell_refinement 'SAINT v7.68A (Bruker, 2009)'
_computing_data_collection APEX3
_computing_data_reduction 'SAINT v7.68A (Bruker, 2009)'
_computing_molecular_graphics 'Olex2 (Dolomanov et al., 2009)'
_computing_publication_material 'Olex2 (Dolomanov et al., 2009)'
_computing_structure_refinement 'XL (Sheldrick, 2008)'
_computing_structure_solution 'olex2.solve (Bourhis et al., 2015)'
_diffrn_ambient_temperature 100.0
_diffrn_measured_fraction_theta_full 0.999
_diffrn_measured_fraction_theta_max 0.996
_diffrn_measurement_device_type 'Bruker APEX-II CCD'
_diffrn_measurement_method '\f and \w scans'
_diffrn_radiation_monochromator graphite
_diffrn_radiation_probe x-ray
_diffrn_radiation_type MoK\a
_diffrn_radiation_wavelength 0.71073
_diffrn_reflns_av_R_equivalents 0.0582
_diffrn_reflns_av_unetI/netI 0.0746
_diffrn_reflns_Laue_measured_fraction_full 0.999
_diffrn_reflns_Laue_measured_fraction_max 0.996
_diffrn_reflns_limit_h_max 16
_diffrn_reflns_limit_h_min -14
_diffrn_reflns_limit_k_max 18
_diffrn_reflns_limit_k_min -15
_diffrn_reflns_limit_l_max 20
_diffrn_reflns_limit_l_min -19
_diffrn_reflns_number 18959
_diffrn_reflns_point_group_measured_fraction_full 0.999
_diffrn_reflns_point_group_measured_fraction_max 0.996
_diffrn_reflns_theta_full 25.242
_diffrn_reflns_theta_max 25.396
_diffrn_reflns_theta_min 2.139
_diffrn_source 'sealed xray tube'
_diffrn_source_type 'Incoatec IuS'
_diffrn_standards_number 0
_exptl_absorpt_coefficient_mu 0.597
_exptl_absorpt_correction_T_max 0.7452
_exptl_absorpt_correction_T_min 0.6398
_exptl_absorpt_correction_type multi-scan
_exptl_absorpt_process_details
;
SADABS-2008/1 (Bruker,2008) was used for absorption correction. 
wR2(int) was 0.0653 before and 0.0574 after correction. 
The Ratio of minimum to maximum transmission is 0.8586. 
The \l/2 correction factor is 0.0015.
;
_exptl_crystal_colour 'clear yellow'
_exptl_crystal_colour_lustre clear
_exptl_crystal_colour_primary yellow
_exptl_crystal_density_diffrn 1.584
_exptl_crystal_description block
_exptl_crystal_F_000 1600
_exptl_crystal_size_max 0.1
_exptl_crystal_size_mid 0.1
_exptl_crystal_size_min 0.05
_refine_diff_density_max 0.783
_refine_diff_density_min -0.610
_refine_diff_density_rms 0.104
_refine_ls_extinction_method none
_refine_ls_goodness_of_fit_ref 1.053
_refine_ls_hydrogen_treatment constr
_refine_ls_matrix_type full
_refine_ls_number_parameters 445
_refine_ls_number_reflns 6056
_refine_ls_number_restraints 0
_refine_ls_restrained_S_all 1.053
_refine_ls_R_factor_all 0.0759
_refine_ls_R_factor_gt 0.0474
_refine_ls_shift/su_max 0.000
_refine_ls_shift/su_mean 0.000
_refine_ls_structure_factor_coef Fsqd
_refine_ls_weighting_details 'w=1/[\s^2^(Fo^2^)+(0.0566P)^2^+1.0082P] where P=(Fo^2^+2Fc^2^)/3'
_refine_ls_weighting_scheme calc
_refine_ls_wR_factor_gt 0.1083
_refine_ls_wR_factor_ref 0.1240
_reflns_Friedel_coverage 0.000
_reflns_number_gt 4320
_reflns_number_total 6056
_reflns_threshold_expression 'I > 2\s(I)'
_cod_data_source_file c9dt02078k2.cif
_cod_data_source_block most186_p21n
_cod_depositor_comments 'Adding full bibliography for 7700460--7700462.cif.'
_cod_database_code 7700462
_shelx_space_group_comment
;
The symmetry employed for this shelxl refinement is uniquely defined
by the following loop, which should always be used as a source of
symmetry information in preference to the above space-group names.
They are only intended as comments.
;
_shelx_estimated_absorpt_t_max 0.971
_shelx_estimated_absorpt_t_min 0.943

loop_
_space_group_symop_operation_xyz
'x, y, z'
'-x+1/2, y+1/2, -z+1/2'
'-x, -y, -z'
'x-1/2, -y-1/2, z-1/2'

loop_
_atom_site_label
_atom_site_type_symbol
_atom_site_fract_x
_atom_site_fract_y
_atom_site_fract_z
_atom_site_U_iso_or_equiv
_atom_site_adp_type
_atom_site_occupancy
_atom_site_site_symmetry_order
_atom_site_calc_flag
_atom_site_refinement_flags_posn
Ru1 Ru 0.31266(3) 0.70514(2) 0.83599(2) 0.02005(13) Uani 1 1 d .
O1 O 0.4380(2) 0.63286(17) 0.83226(18) 0.0227(7) Uani 1 1 d .
O2 O 0.2654(2) 0.59876(17) 0.89458(18) 0.0239(7) Uani 1 1 d .
O3 O 0.4231(2) 0.34780(18) 0.94300(19) 0.0296(8) Uani 1 1 d .
N1 N 0.2623(3) 0.4613(2) 0.9438(2) 0.0270(9) Uani 1 1 d .
H1 H 0.2929 0.4096 0.9554 0.032 Uiso 1 1 calc R
N2 N 0.2342(3) 0.6344(2) 0.7247(2) 0.0225(8) Uani 1 1 d .
C1 C 0.4550(3) 0.5547(3) 0.8592(3) 0.0199(10) Uani 1 1 d .
C2 C 0.3982(3) 0.4989(3) 0.8945(3) 0.0187(9) Uani 1 1 d .
C3 C 0.4500(3) 0.4138(3) 0.9130(3) 0.0223(10) Uani 1 1 d .
C4 C 0.5432(3) 0.4202(3) 0.8861(3) 0.0215(10) Uani 1 1 d .
C5 C 0.6147(3) 0.3586(3) 0.8853(3) 0.0283(11) Uani 1 1 d .
H5 H 0.6122 0.3007 0.9063 0.034 Uiso 1 1 calc R
C6 C 0.6917(4) 0.3832(3) 0.8528(3) 0.0348(12) Uani 1 1 d .
H6 H 0.7423 0.3412 0.8515 0.042 Uiso 1 1 calc R
C7 C 0.6955(4) 0.4678(3) 0.8225(3) 0.0287(11) Uani 1 1 d .
H7 H 0.7492 0.4835 0.8016 0.034 Uiso 1 1 calc R
C8 C 0.6212(3) 0.5302(3) 0.8223(3) 0.0259(10) Uani 1 1 d .
H8 H 0.6222 0.5879 0.8004 0.031 Uiso 1 1 calc R
C9 C 0.5465(3) 0.5050(3) 0.8550(3) 0.0199(10) Uani 1 1 d .
C10 C 0.3062(3) 0.5227(3) 0.9106(3) 0.0203(10) Uani 1 1 d .
C11 C 0.1666(4) 0.4730(3) 0.9626(3) 0.0315(12) Uani 1 1 d .
H11A H 0.1360 0.5308 0.9402 0.038 Uiso 1 1 calc R
H11B H 0.1821 0.4734 1.0248 0.038 Uiso 1 1 calc R
C12 C 0.0912(3) 0.4015(3) 0.9245(3) 0.0248(10) Uani 1 1 d .
C13 C 0.1032(3) 0.3152(3) 0.9595(3) 0.0272(11) Uani 1 1 d .
C14 C 0.1854(4) 0.2929(3) 1.0348(4) 0.0421(14) Uani 1 1 d .
H14 H 0.2354 0.3357 1.0626 0.051 Uiso 1 1 calc R
C15 C 0.1911(4) 0.2084(4) 1.0668(4) 0.0555(18) Uani 1 1 d .
H15 H 0.2449 0.1937 1.1175 0.067 Uiso 1 1 calc R
C16 C 0.1191(5) 0.1437(3) 1.0260(4) 0.0543(18) Uani 1 1 d .
H16 H 0.1252 0.0857 1.0489 0.065 Uiso 1 1 calc R
C17 C 0.0419(4) 0.1631(3) 0.9549(4) 0.0471(16) Uani 1 1 d .
H17 H -0.0063 0.1185 0.9281 0.057 Uiso 1 1 calc R
C18 C 0.0307(4) 0.2491(3) 0.9190(3) 0.0315(12) Uani 1 1 d .
C19 C -0.0520(4) 0.2720(3) 0.8461(3) 0.0372(13) Uani 1 1 d .
H19 H -0.1004 0.2279 0.8184 0.045 Uiso 1 1 calc R
C20 C -0.0641(4) 0.3546(3) 0.8148(3) 0.0352(12) Uani 1 1 d .
H20 H -0.1213 0.3687 0.7663 0.042 Uiso 1 1 calc R
C21 C 0.0081(3) 0.4200(3) 0.8542(3) 0.0299(11) Uani 1 1 d .
H21 H -0.0008 0.4782 0.8317 0.036 Uiso 1 1 calc R
C22 C 0.2780(4) 0.6181(3) 0.6647(3) 0.0276(11) Uani 1 1 d .
H22 H 0.3446 0.6408 0.6723 0.033 Uiso 1 1 calc R
C23 C 0.2290(4) 0.5699(3) 0.5930(3) 0.0321(12) Uani 1 1 d .
H23 H 0.2620 0.5594 0.5523 0.039 Uiso 1 1 calc R
C24 C 0.1329(4) 0.5367(3) 0.5801(3) 0.0323(12) Uani 1 1 d .
H24 H 0.0990 0.5021 0.5315 0.039 Uiso 1 1 calc R
C25 C 0.0872(4) 0.5552(3) 0.6398(3) 0.0346(12) Uani 1 1 d .
H25 H 0.0197 0.5348 0.6319 0.041 Uiso 1 1 calc R
C26 C 0.1391(4) 0.6029(3) 0.7106(3) 0.0301(11) Uani 1 1 d .
H26 H 0.1065 0.6143 0.7515 0.036 Uiso 1 1 calc R
C27 C 0.2038(4) 0.8078(3) 0.8442(3) 0.0241(10) Uani 1 1 d .
C28 C 0.2422(4) 0.8261(3) 0.7772(3) 0.0282(11) Uani 1 1 d .
H28 H 0.1950 0.8358 0.7219 0.034 Uiso 1 1 calc R
C29 C 0.3482(4) 0.8304(3) 0.7897(3) 0.0259(11) Uani 1 1 d .
H29 H 0.3712 0.8426 0.7432 0.031 Uiso 1 1 calc R
C30 C 0.4206(3) 0.8165(3) 0.8720(3) 0.0237(10) Uani 1 1 d .
C31 C 0.3828(3) 0.7977(2) 0.9392(3) 0.0236(10) Uani 1 1 d .
H31 H 0.4296 0.7884 0.9948 0.028 Uiso 1 1 calc R
C32 C 0.2773(3) 0.7927(2) 0.9247(3) 0.0242(10) Uani 1 1 d .
H32 H 0.2543 0.7786 0.9708 0.029 Uiso 1 1 calc R
C33 C 0.0896(3) 0.8054(3) 0.8292(3) 0.0284(11) Uani 1 1 d .
H33 H 0.0539 0.7924 0.7678 0.034 Uiso 1 1 calc R
C34 C 0.0575(4) 0.7350(3) 0.8814(3) 0.0361(12) Uani 1 1 d .
H34A H 0.0865 0.6778 0.8737 0.054 Uiso 1 1 calc GR
H34B H -0.0174 0.7307 0.8622 0.054 Uiso 1 1 calc GR
H34C H 0.0830 0.7513 0.9415 0.054 Uiso 1 1 calc GR
C35 C 0.0560(4) 0.8970(3) 0.8479(3) 0.0412(13) Uani 1 1 d .
H35A H 0.0870 0.9098 0.9086 0.062 Uiso 1 1 calc GR
H35B H -0.0188 0.8986 0.8322 0.062 Uiso 1 1 calc GR
H35C H 0.0783 0.9413 0.8150 0.062 Uiso 1 1 calc GR
C36 C 0.5325(4) 0.8124(3) 0.8854(3) 0.0314(11) Uani 1 1 d .
H36A H 0.5674 0.7809 0.9383 0.047 Uiso 1 1 calc GR
H36B H 0.5599 0.8725 0.8888 0.047 Uiso 1 1 calc GR
H36C H 0.5437 0.7812 0.8378 0.047 Uiso 1 1 calc GR
P1 P 0.20620(10) 0.40268(8) 0.35279(8) 0.0290(3) Uani 1 1 d .
F1 F 0.3086(2) 0.4538(2) 0.3645(2) 0.0646(10) Uani 1 1 d .
F2 F 0.2162(3) 0.3641(2) 0.2674(2) 0.0686(10) Uani 1 1 d .
F3 F 0.1436(3) 0.4837(2) 0.3036(2) 0.0799(12) Uani 1 1 d .
F4 F 0.1031(2) 0.3486(2) 0.3382(3) 0.0806(12) Uani 1 1 d .
F5 F 0.1967(3) 0.4394(2) 0.4371(2) 0.0784(12) Uani 1 1 d .
F6 F 0.2677(2) 0.31848(18) 0.4003(2) 0.0506(8) Uani 1 1 d .

loop_
_atom_site_aniso_label
_atom_site_aniso_U_11
_atom_site_aniso_U_22
_atom_site_aniso_U_33
_atom_site_aniso_U_23
_atom_site_aniso_U_13
_atom_site_aniso_U_12
Ru1 0.0211(2) 0.0202(2) 0.0192(2) 0.00081(15) 0.00709(16) 0.00136(15)
O1 0.0207(17) 0.0216(15) 0.0275(18) 0.0053(13) 0.0104(15) 0.0027(13)
O2 0.0242(17) 0.0217(15) 0.0284(18) 0.0016(13) 0.0123(15) 0.0007(13)
O3 0.0275(19) 0.0242(16) 0.036(2) 0.0073(14) 0.0093(16) -0.0011(14)
N1 0.026(2) 0.0201(18) 0.035(2) 0.0036(17) 0.011(2) -0.0018(16)
N2 0.019(2) 0.0234(19) 0.023(2) 0.0031(16) 0.0035(18) 0.0024(16)
C1 0.023(3) 0.019(2) 0.013(2) -0.0035(18) 0.000(2) -0.0023(18)
C2 0.021(2) 0.017(2) 0.017(2) -0.0026(18) 0.005(2) -0.0017(18)
C3 0.025(3) 0.024(2) 0.013(2) 0.0000(19) 0.000(2) -0.005(2)
C4 0.022(3) 0.022(2) 0.017(2) -0.0003(18) 0.001(2) 0.0004(19)
C5 0.029(3) 0.022(2) 0.031(3) 0.007(2) 0.006(2) 0.004(2)
C6 0.030(3) 0.038(3) 0.040(3) 0.005(2) 0.016(3) 0.010(2)
C7 0.027(3) 0.031(2) 0.031(3) 0.009(2) 0.014(2) 0.007(2)
C8 0.026(3) 0.025(2) 0.027(3) 0.006(2) 0.008(2) 0.002(2)
C9 0.023(3) 0.018(2) 0.016(2) -0.0016(18) 0.004(2) -0.0002(18)
C10 0.024(3) 0.023(2) 0.011(2) -0.0033(18) 0.001(2) -0.0068(19)
C11 0.035(3) 0.028(2) 0.036(3) 0.002(2) 0.018(3) 0.000(2)
C12 0.023(3) 0.028(2) 0.029(3) 0.002(2) 0.015(2) -0.001(2)
C13 0.018(3) 0.032(3) 0.037(3) 0.004(2) 0.017(2) 0.004(2)
C14 0.025(3) 0.054(3) 0.051(4) 0.021(3) 0.017(3) 0.003(2)
C15 0.036(3) 0.070(4) 0.068(4) 0.045(3) 0.028(3) 0.022(3)
C16 0.057(4) 0.032(3) 0.094(5) 0.028(3) 0.053(4) 0.015(3)
C17 0.045(4) 0.029(3) 0.084(5) 0.002(3) 0.043(4) 0.006(3)
C18 0.031(3) 0.025(2) 0.050(4) -0.004(2) 0.030(3) -0.003(2)
C19 0.027(3) 0.046(3) 0.044(3) -0.020(3) 0.018(3) -0.013(2)
C20 0.026(3) 0.050(3) 0.031(3) 0.000(2) 0.012(2) -0.001(2)
C21 0.023(3) 0.036(3) 0.033(3) 0.009(2) 0.012(2) 0.004(2)
C22 0.028(3) 0.033(3) 0.023(3) -0.003(2) 0.009(2) -0.002(2)
C23 0.036(3) 0.041(3) 0.024(3) -0.002(2) 0.017(2) 0.000(2)
C24 0.039(3) 0.028(2) 0.026(3) -0.007(2) 0.007(2) -0.002(2)
C25 0.025(3) 0.035(3) 0.044(3) -0.012(2) 0.012(3) -0.003(2)
C26 0.025(3) 0.036(3) 0.033(3) -0.008(2) 0.014(2) 0.000(2)
C27 0.029(3) 0.020(2) 0.024(3) -0.0006(19) 0.010(2) 0.0049(19)
C28 0.041(3) 0.019(2) 0.024(3) 0.004(2) 0.009(2) 0.009(2)
C29 0.038(3) 0.018(2) 0.026(3) 0.0010(19) 0.016(2) -0.003(2)
C30 0.028(3) 0.017(2) 0.026(3) -0.0031(19) 0.008(2) -0.0040(18)
C31 0.027(3) 0.020(2) 0.020(3) -0.0043(19) 0.004(2) -0.0011(19)
C32 0.032(3) 0.020(2) 0.021(3) -0.0048(19) 0.010(2) -0.001(2)
C33 0.020(3) 0.036(3) 0.027(3) -0.001(2) 0.004(2) 0.008(2)
C34 0.029(3) 0.036(3) 0.047(3) -0.005(2) 0.017(3) 0.005(2)
C35 0.037(3) 0.040(3) 0.050(4) 0.010(3) 0.018(3) 0.014(2)
C36 0.028(3) 0.030(3) 0.035(3) 0.000(2) 0.009(2) -0.005(2)
P1 0.0298(8) 0.0288(6) 0.0300(8) 0.0060(5) 0.0122(6) 0.0022(5)
F1 0.050(2) 0.0487(19) 0.097(3) -0.0052(18) 0.027(2) -0.0135(16)
F2 0.099(3) 0.072(2) 0.040(2) -0.0055(17) 0.030(2) 0.003(2)
F3 0.078(3) 0.070(2) 0.095(3) 0.049(2) 0.033(2) 0.037(2)
F4 0.042(2) 0.052(2) 0.153(4) 0.011(2) 0.040(2) -0.0048(16)
F5 0.144(4) 0.058(2) 0.052(2) -0.0068(17) 0.057(3) 0.016(2)
F6 0.057(2) 0.0408(16) 0.060(2) 0.0137(15) 0.0281(18) 0.0181(15)

loop_
_atom_type_symbol
_atom_type_description
_atom_type_scat_dispersion_real
_atom_type_scat_dispersion_imag
_atom_type_scat_source
C C 0.0033 0.0016 'International Tables Vol C Tables 4.2.6.8 and 6.1.1.4'
H H 0.0000 0.0000 'International Tables Vol C Tables 4.2.6.8 and 6.1.1.4'
F F 0.0171 0.0103 'International Tables Vol C Tables 4.2.6.8 and 6.1.1.4'
N N 0.0061 0.0033 'International Tables Vol C Tables 4.2.6.8 and 6.1.1.4'
O O 0.0106 0.0060 'International Tables Vol C Tables 4.2.6.8 and 6.1.1.4'
P P 0.1023 0.0942 'International Tables Vol C Tables 4.2.6.8 and 6.1.1.4'
Ru Ru -1.2594 0.8363 'International Tables Vol C Tables 4.2.6.8 and 6.1.1.4'

loop_
_geom_angle_atom_site_label_1
_geom_angle_atom_site_label_2
_geom_angle_atom_site_label_3
_geom_angle
O1 Ru1 O2 90.08(10)
O1 Ru1 N2 84.03(12)
O1 Ru1 C27 166.80(14)
O1 Ru1 C28 133.93(14)
O1 Ru1 C29 99.26(14)
O1 Ru1 C30 85.08(14)
O1 Ru1 C31 101.88(14)
O1 Ru1 C32 136.67(15)
O2 Ru1 N2 82.67(12)
O2 Ru1 C27 100.83(13)
O2 Ru1 C28 134.58(15)
O2 Ru1 C29 168.98(13)
O2 Ru1 C30 138.51(14)
O2 Ru1 C31 104.47(13)
O2 Ru1 C32 88.56(13)
N2 Ru1 C27 104.56(15)
N2 Ru1 C28 90.41(15)
N2 Ru1 C29 103.98(15)
N2 Ru1 C30 137.29(15)
N2 Ru1 C31 170.58(14)
N2 Ru1 C32 138.50(16)
C27 Ru1 C30 81.83(16)
C28 Ru1 C27 37.96(15)
C28 Ru1 C29 38.19(17)
C28 Ru1 C30 68.67(18)
C28 Ru1 C31 80.21(17)
C28 Ru1 C32 67.66(16)
C29 Ru1 C27 69.18(16)
C29 Ru1 C30 38.02(16)
C29 Ru1 C31 68.03(16)
C31 Ru1 C27 68.38(17)
C31 Ru1 C30 37.69(15)
C32 Ru1 C27 37.70(16)
C32 Ru1 C29 80.64(16)
C32 Ru1 C30 68.27(16)
C32 Ru1 C31 37.59(16)
C1 O1 Ru1 123.0(3)
C10 O2 Ru1 127.5(2)
C10 N1 C11 125.0(4)
C22 N2 Ru1 121.3(3)
C26 N2 Ru1 121.5(3)
C26 N2 C22 117.2(4)
O1 C1 C2 130.4(4)
O1 C1 C9 121.1(4)
C2 C1 C9 108.4(3)
C1 C2 C3 108.5(4)
C1 C2 C10 125.5(4)
C10 C2 C3 126.0(4)
O3 C3 C2 127.8(4)
O3 C3 C4 125.4(4)
C2 C3 C4 106.8(3)
C5 C4 C3 130.9(4)
C5 C4 C9 121.0(4)
C9 C4 C3 108.0(3)
C4 C5 C6 118.1(4)
C7 C6 C5 121.0(4)
C6 C7 C8 120.7(4)
C9 C8 C7 117.5(4)
C4 C9 C1 108.3(3)
C8 C9 C1 129.8(4)
C8 C9 C4 121.8(4)
O2 C10 N1 119.4(4)
O2 C10 C2 123.3(4)
N1 C10 C2 117.4(4)
N1 C11 C12 111.9(3)
C13 C12 C11 121.5(4)
C21 C12 C11 119.1(4)
C21 C12 C13 119.4(4)
C12 C13 C14 122.1(4)
C12 C13 C18 119.1(4)
C18 C13 C14 118.8(4)
C15 C14 C13 119.2(5)
C14 C15 C16 121.3(6)
C17 C16 C15 120.4(5)
C16 C17 C18 121.2(5)
C13 C18 C17 119.0(5)
C19 C18 C13 118.7(4)
C19 C18 C17 122.2(5)
C20 C19 C18 121.7(5)
C19 C20 C21 119.7(5)
C12 C21 C20 121.4(4)
N2 C22 C23 121.9(4)
C24 C23 C22 120.4(4)
C23 C24 C25 117.8(4)
C26 C25 C24 119.9(4)
N2 C26 C25 122.7(4)
C28 C27 Ru1 69.2(2)
C28 C27 C33 121.1(4)
C32 C27 Ru1 69.7(2)
C32 C27 C28 116.4(4)
C32 C27 C33 122.5(4)
C33 C27 Ru1 132.1(3)
C27 C28 Ru1 72.8(2)
C29 C28 Ru1 71.4(2)
C29 C28 C27 122.3(4)
C28 C29 Ru1 70.4(2)
C28 C29 C30 120.0(4)
C30 C29 Ru1 72.3(2)
C29 C30 Ru1 69.7(2)
C29 C30 C36 121.0(4)
C31 C30 Ru1 70.6(2)
C31 C30 C29 118.0(4)
C31 C30 C36 120.7(4)
C36 C30 Ru1 125.9(3)
C30 C31 Ru1 71.7(2)
C32 C31 Ru1 70.3(2)
C32 C31 C30 120.7(4)
C27 C32 Ru1 72.6(2)
C31 C32 Ru1 72.1(2)
C31 C32 C27 122.5(4)
C27 C33 C34 113.9(4)
C27 C33 C35 108.4(4)
C35 C33 C34 110.5(4)
F1 P1 F2 87.09(19)
F1 P1 F4 177.8(2)
F1 P1 F6 91.28(18)
F2 P1 F4 90.8(2)
F2 P1 F6 87.87(18)
F3 P1 F1 89.9(2)
F3 P1 F2 90.8(2)
F3 P1 F4 90.6(2)
F3 P1 F6 178.2(2)
F5 P1 F1 93.1(2)
F5 P1 F2 179.3(2)
F5 P1 F3 89.8(2)
F5 P1 F4 89.0(2)
F5 P1 F6 91.49(18)
F6 P1 F4 88.15(18)

loop_
_geom_bond_atom_site_label_1
_geom_bond_atom_site_label_2
_geom_bond_distance
Ru1 O1 2.069(3)
Ru1 O2 2.099(3)
Ru1 N2 2.109(4)
Ru1 C27 2.199(4)
Ru1 C28 2.153(4)
Ru1 C29 2.166(4)
Ru1 C30 2.200(4)
Ru1 C31 2.185(4)
Ru1 C32 2.162(4)
O1 C1 1.261(5)
O2 C10 1.272(5)
O3 C3 1.229(5)
N1 C10 1.328(5)
N1 C11 1.468(5)
N2 C22 1.355(5)
N2 C26 1.345(5)
C1 C2 1.409(5)
C1 C9 1.495(6)
C2 C3 1.457(6)
C2 C10 1.432(6)
C3 C4 1.504(6)
C4 C5 1.362(6)
C4 C9 1.391(5)
C5 C6 1.397(6)
C6 C7 1.385(6)
C7 C8 1.396(6)
C8 C9 1.372(6)
C11 C12 1.492(6)
C12 C13 1.419(6)
C12 C21 1.373(6)
C13 C14 1.430(7)
C13 C18 1.421(7)
C14 C15 1.379(7)
C15 C16 1.402(9)
C16 C17 1.341(8)
C17 C18 1.421(7)
C18 C19 1.410(7)
C19 C20 1.345(7)
C20 C21 1.406(7)
C22 C23 1.374(6)
C23 C24 1.369(6)
C24 C25 1.376(6)
C25 C26 1.369(6)
C27 C28 1.416(6)
C27 C32 1.410(6)
C27 C33 1.515(6)
C28 C29 1.413(6)
C29 C30 1.422(6)
C30 C31 1.416(6)
C30 C36 1.490(6)
C31 C32 1.401(6)
C33 C34 1.534(6)
C33 C35 1.528(6)
P1 F1 1.569(3)
P1 F2 1.590(3)
P1 F3 1.569(3)
P1 F4 1.592(3)
P1 F5 1.560(3)
P1 F6 1.591(3)
